data_7244338
loop_
_publ_author_name
'Karmakar, Himadri'
'Anga, Srinivas'
'Panda, Tarun K.'
'Chandrasekhar, Vadapalli'

_publ_section_title
;
 Aluminium alkyl complexes supported by imino-phosphanamide ligand as
 precursors for catalytic guanylation reactions of carbodiimides
;
_journal_issue 8
_journal_name_full 'RSC Advances'
_journal_page_first 4501
_journal_page_last 4509
_journal_paper_doi 10.1039/D2RA00242F
_journal_volume 12
_journal_year 2022
_chemical_formula_moiety 'C47 H64 Al N4 P'
_chemical_formula_sum 'C47 H64 Al N4 P'
_chemical_formula_weight 742.97
_space_group_crystal_system monoclinic
_space_group_IT_number 14
_space_group_name_Hall '-P 2yn'
_space_group_name_H-M_alt 'P 1 21/n 1'
_atom_sites_solution_hydrogens geom
_audit_creation_method SHELXL-2016/6
_audit_update_record
;
2021-11-24 deposited with the CCDC.	2022-01-17 downloaded from the CCDC.
;
_cell_angle_alpha 90
_cell_angle_beta 100.669(4)
_cell_angle_gamma 90
_cell_formula_units_Z 4
_cell_length_a 13.5229(5)
_cell_length_b 18.5921(8)
_cell_length_c 18.0626(8)
_cell_measurement_reflns_used 11703
_cell_measurement_temperature 293(2)
_cell_measurement_theta_max 27.7710
_cell_measurement_theta_min 3.0270
_cell_volume 4462.8(3)
_computing_structure_refinement 'SHELXL-2016/6 (Sheldrick, 2016)'
_computing_structure_solution 'SHELXT 2018/2 (Sheldrick, 2018)'
_diffrn_ambient_temperature 293(2)
_diffrn_measured_fraction_theta_full 0.999
_diffrn_measured_fraction_theta_max 0.874
_diffrn_measurement_device_type 'XtaLAB AFC12 (RINC): Kappa single'
_diffrn_radiation_type MoK\a
_diffrn_radiation_wavelength 0.71073
_diffrn_reflns_av_R_equivalents 0.0744
_diffrn_reflns_av_unetI/netI 0.0581
_diffrn_reflns_Laue_measured_fraction_full 0.999
_diffrn_reflns_Laue_measured_fraction_max 0.874
_diffrn_reflns_limit_h_max 18
_diffrn_reflns_limit_h_min -14
_diffrn_reflns_limit_k_max 25
_diffrn_reflns_limit_k_min -23
_diffrn_reflns_limit_l_max 18
_diffrn_reflns_limit_l_min -24
_diffrn_reflns_number 39839
_diffrn_reflns_point_group_measured_fraction_full 0.999
_diffrn_reflns_point_group_measured_fraction_max 0.874
_diffrn_reflns_theta_full 25.242
_diffrn_reflns_theta_max 28.929
_diffrn_reflns_theta_min 2.543
_diffrn_source 'Enhance (Mo) X-ray Source'
_exptl_absorpt_coefficient_mu 0.116
_exptl_absorpt_correction_T_max 1.00000
_exptl_absorpt_correction_T_min 0.95218
_exptl_absorpt_correction_type multi-scan
_exptl_crystal_colour colorless
_exptl_crystal_density_diffrn 1.106
_exptl_crystal_description block
_exptl_crystal_F_000 1608
_exptl_crystal_size_max 0.21
_exptl_crystal_size_mid 0.16
_exptl_crystal_size_min 0.11
_refine_diff_density_max 0.863
_refine_diff_density_min -0.497
_refine_diff_density_rms 0.057
_refine_ls_extinction_method none
_refine_ls_goodness_of_fit_ref 1.355
_refine_ls_hydrogen_treatment constr
_refine_ls_matrix_type full
_refine_ls_number_parameters 492
_refine_ls_number_reflns 10308
_refine_ls_number_restraints 0
_refine_ls_restrained_S_all 1.355
_refine_ls_R_factor_all 0.0899
_refine_ls_R_factor_gt 0.0661
_refine_ls_shift/su_max 0.007
_refine_ls_shift/su_mean 0.000
_refine_ls_structure_factor_coef Fsqd
_refine_ls_weighting_details 'w=1/[\s^2^(Fo^2^)+(0.1000P)^2^] where P=(Fo^2^+2Fc^2^)/3'
_refine_ls_weighting_scheme calc
_refine_ls_wR_factor_gt 0.1954
_refine_ls_wR_factor_ref 0.2079
_reflns_Friedel_coverage 0.000
_reflns_number_gt 7579
_reflns_number_total 10308
_reflns_threshold_expression 'I > 2\s(I)'
_cod_data_source_file d2ra00242f2.cif
_cod_data_source_block 2a
_cod_original_sg_symbol_H-M 'P 21/n'
_cod_database_code 7244338
_shelx_shelxl_version_number 2016/6
_shelx_space_group_comment
;
The symmetry employed for this shelxl refinement is uniquely defined
by the following loop, which should always be used as a source of
symmetry information in preference to the above space-group names.
They are only intended as comments.
;

loop_
_space_group_symop_operation_xyz
'x, y, z'
'-x+1/2, y+1/2, -z+1/2'
'-x, -y, -z'
'x-1/2, -y-1/2, z-1/2'

loop_
_atom_site_label
_atom_site_type_symbol
_atom_site_fract_x
_atom_site_fract_y
_atom_site_fract_z
_atom_site_U_iso_or_equiv
_atom_site_adp_type
_atom_site_occupancy
_atom_site_site_symmetry_order
_atom_site_calc_flag
_atom_site_refinement_flags_posn
_atom_site_refinement_flags_adp
_atom_site_refinement_flags_occupancy
_atom_site_disorder_assembly
_atom_site_disorder_group
P1 P 0.60454(3) 0.69636(3) 0.33535(3) 0.03281(16) Uani 1 1 d . . . . .
Al1 Al 0.56520(5) 0.57461(3) 0.24957(3) 0.04130(19) Uani 1 1 d . . . . .
N4 N 0.36564(11) 0.69693(8) 0.16780(8) 0.0318(3) Uani 1 1 d . . . . .
N2 N 0.50040(11) 0.66816(8) 0.26822(8) 0.0302(3) Uani 1 1 d . . . . .
N3 N 0.40800(11) 0.78162(8) 0.25104(8) 0.0332(4) Uani 1 1 d . . . . .
N1 N 0.66495(11) 0.62072(9) 0.31818(8) 0.0343(4) Uani 1 1 d . . . . .
C15 C 0.43060(12) 0.71216(9) 0.23338(9) 0.0276(4) Uani 1 1 d . . . . .
C30 C 0.35843(14) 0.63134(10) 0.12340(10) 0.0342(4) Uani 1 1 d . . . . .
C18 C 0.42938(14) 0.81931(10) 0.32254(11) 0.0342(4) Uani 1 1 d . . . . .
C42 C 0.56001(14) 0.67874(11) 0.42444(11) 0.0388(5) Uani 1 1 d . . . . .
C31 C 0.30746(16) 0.57271(11) 0.14673(12) 0.0419(5) Uani 1 1 d . . . . .
C3 C 0.77205(14) 0.61525(10) 0.33745(11) 0.0363(4) Uani 1 1 d . . . . .
C4 C 0.81590(15) 0.57375(11) 0.40043(12) 0.0432(5) Uani 1 1 d . . . . .
C16 C 0.30475(15) 0.75601(11) 0.14513(12) 0.0423(5) Uani 1 1 d . . . . .
H16 H 0.255279 0.758994 0.101982 0.051 Uiso 1 1 calc R U . . .
C17 C 0.32958(16) 0.80698(11) 0.19561(12) 0.0447(5) Uani 1 1 d . . . . .
H17 H 0.300014 0.852217 0.194620 0.054 Uiso 1 1 calc R U . . .
C19 C 0.36281(15) 0.80906(11) 0.37232(12) 0.0420(5) Uani 1 1 d . . . . .
C23 C 0.50628(16) 0.87050(11) 0.33424(13) 0.0447(5) Uani 1 1 d . . . . .
C35 C 0.39382(17) 0.63343(12) 0.05596(11) 0.0460(5) Uani 1 1 d . . . . .
C8 C 0.83450(15) 0.64988(12) 0.29383(13) 0.0464(5) Uani 1 1 d . . . . .
C20 C 0.3783(2) 0.85119(14) 0.43755(14) 0.0586(6) Uani 1 1 d . . . . .
H20 H 0.335893 0.845490 0.472186 0.070 Uiso 1 1 calc R U . . .
C39 C 0.25766(18) 0.57587(13) 0.21562(14) 0.0538(6) Uani 1 1 d . . . . .
H39 H 0.302736 0.602345 0.255050 0.065 Uiso 1 1 calc R U . . .
C43 C 0.57612(16) 0.73190(13) 0.47920(12) 0.0484(5) Uani 1 1 d . . . . .
H43 H 0.605670 0.775043 0.468941 0.058 Uiso 1 1 calc R U . . .
C5 C 0.92048(18) 0.57107(14) 0.41899(16) 0.0597(7) Uani 1 1 d . . . . .
H5 H 0.949896 0.544189 0.460708 0.072 Uiso 1 1 calc R U . . .
C47 C 0.51726(18) 0.61461(13) 0.44266(13) 0.0517(6) Uani 1 1 d . . . . .
H47 H 0.505072 0.577984 0.407074 0.062 Uiso 1 1 calc R U . . .
C12 C 0.75357(18) 0.53029(14) 0.44482(13) 0.0542(6) Uani 1 1 d . . . . .
H12 H 0.682762 0.539042 0.422812 0.065 Uiso 1 1 calc R U . . .
C24 C 0.57279(17) 0.88475(13) 0.27700(16) 0.0573(6) Uani 1 1 d . . . . .
H24 H 0.579666 0.839596 0.250426 0.069 Uiso 1 1 calc R U . . .
C27 C 0.27396(17) 0.75768(13) 0.35645(15) 0.0541(6) Uani 1 1 d . . . . .
H27 H 0.283027 0.727329 0.313851 0.065 Uiso 1 1 calc R U . . .
C22 C 0.5168(2) 0.91017(13) 0.40109(16) 0.0631(7) Uani 1 1 d . . . . .
H22 H 0.567933 0.944193 0.411595 0.076 Uiso 1 1 calc R U . . .
C34 C 0.3795(2) 0.57100(15) 0.01158(14) 0.0649(7) Uani 1 1 d . . . . .
H34 H 0.402191 0.569945 -0.033983 0.078 Uiso 1 1 calc R U . . .
C32 C 0.2970(2) 0.51252(13) 0.10035(16) 0.0626(7) Uani 1 1 d . . . . .
H32 H 0.264947 0.471826 0.114383 0.075 Uiso 1 1 calc R U . . .
C7 C 0.93830(17) 0.64488(14) 0.31625(15) 0.0592(6) Uani 1 1 d . . . . .
H7 H 0.979815 0.668367 0.288334 0.071 Uiso 1 1 calc R U . . .
C21 C 0.4537(2) 0.90009(15) 0.45151(15) 0.0668(7) Uani 1 1 d . . . . .
H21 H 0.462648 0.927052 0.495615 0.080 Uiso 1 1 calc R U . . .
C33 C 0.3333(2) 0.51209(15) 0.03382(15) 0.0709(8) Uani 1 1 d . . . . .
H33 H 0.326033 0.471040 0.003892 0.085 Uiso 1 1 calc R U . . .
C9 C 0.7947(2) 0.69312(15) 0.22353(14) 0.0642(7) Uani 1 1 d . . . . .
H9 H 0.721217 0.688365 0.213534 0.077 Uiso 1 1 calc R U . . .
C45 C 0.5081(2) 0.65765(17) 0.56610(14) 0.0675(7) Uani 1 1 d . . . . .
H45 H 0.491157 0.650303 0.613134 0.081 Uiso 1 1 calc R U . . .
C46 C 0.4925(2) 0.60446(16) 0.51309(15) 0.0648(7) Uani 1 1 d . . . . .
H46 H 0.464983 0.560868 0.524357 0.078 Uiso 1 1 calc R U . . .
C6 C 0.98119(18) 0.60577(15) 0.37914(18) 0.0678(8) Uani 1 1 d . . . . .
H6 H 1.050762 0.603361 0.393799 0.081 Uiso 1 1 calc R U . . .
C36 C 0.4404(2) 0.69891(15) 0.02662(14) 0.0644(7) Uani 1 1 d . . . . .
H36 H 0.437301 0.734334 0.066298 0.077 Uiso 1 1 calc R U . . .
C44 C 0.5488(2) 0.72202(17) 0.54966(13) 0.0638(7) Uani 1 1 d . . . . .
H44 H 0.558251 0.758867 0.585090 0.077 Uiso 1 1 calc R U . . .
C1 C 0.6040(2) 0.55224(19) 0.15305(15) 0.0786(9) Uani 1 1 d . . . . .
H1A H 0.624051 0.595608 0.131053 0.118 Uiso 1 1 calc R U . . .
H1B H 0.547795 0.531278 0.119740 0.118 Uiso 1 1 calc R U . . .
H1C H 0.659079 0.518862 0.160972 0.118 Uiso 1 1 calc R U . . .
C41 C 0.2386(2) 0.50191(16) 0.24743(19) 0.0800(9) Uani 1 1 d . . . . .
H41A H 0.186340 0.477772 0.213220 0.120 Uiso 1 1 calc R U . . .
H41B H 0.218422 0.507686 0.295304 0.120 Uiso 1 1 calc R U . . .
H41C H 0.299234 0.473868 0.253721 0.120 Uiso 1 1 calc R U . . .
C28 C 0.1759(2) 0.79935(18) 0.3328(2) 0.0829(9) Uani 1 1 d . . . . .
H28A H 0.164026 0.828798 0.373895 0.124 Uiso 1 1 calc R U . . .
H28B H 0.121186 0.766136 0.319181 0.124 Uiso 1 1 calc R U . . .
H28C H 0.180799 0.829325 0.290312 0.124 Uiso 1 1 calc R U . . .
C29 C 0.2689(2) 0.7083(2) 0.4227(2) 0.0960(11) Uani 1 1 d . . . . .
H29A H 0.332605 0.684859 0.438052 0.144 Uiso 1 1 calc R U . . .
H29B H 0.217453 0.672798 0.407913 0.144 Uiso 1 1 calc R U . . .
H29C H 0.253320 0.736067 0.463828 0.144 Uiso 1 1 calc R U . . .
C2 C 0.5096(2) 0.48617(14) 0.28602(18) 0.0754(9) Uani 1 1 d . . . . .
H2A H 0.563313 0.457961 0.313972 0.113 Uiso 1 1 calc R U . . .
H2B H 0.475533 0.458827 0.243831 0.113 Uiso 1 1 calc R U . . .
H2C H 0.462922 0.498659 0.318015 0.113 Uiso 1 1 calc R U . . .
C40 C 0.1591(2) 0.6167(2) 0.1982(2) 0.0900(10) Uani 1 1 d . . . . .
H40A H 0.171359 0.664755 0.182694 0.135 Uiso 1 1 calc R U . . .
H40B H 0.129299 0.618517 0.242515 0.135 Uiso 1 1 calc R U . . .
H40C H 0.114089 0.592744 0.158531 0.135 Uiso 1 1 calc R U . . .
C13 C 0.7730(2) 0.44961(17) 0.4370(2) 0.0862(9) Uani 1 1 d . . . . .
H13A H 0.754494 0.435776 0.385108 0.129 Uiso 1 1 calc R U . . .
H13B H 0.733672 0.422854 0.466609 0.129 Uiso 1 1 calc R U . . .
H13C H 0.843153 0.439703 0.454507 0.129 Uiso 1 1 calc R U . . .
C10 C 0.8326(3) 0.6627(3) 0.15507(18) 0.1069(13) Uani 1 1 d . . . . .
H10A H 0.806773 0.691156 0.111440 0.160 Uiso 1 1 calc R U . . .
H10B H 0.810067 0.613907 0.146603 0.160 Uiso 1 1 calc R U . . .
H10C H 0.904842 0.663920 0.164287 0.160 Uiso 1 1 calc R U . . .
C25 C 0.5238(3) 0.9397(2) 0.2191(3) 0.1175(16) Uani 1 1 d . . . . .
H25A H 0.461695 0.920586 0.191777 0.176 Uiso 1 1 calc R U . . .
H25B H 0.568230 0.949907 0.184670 0.176 Uiso 1 1 calc R U . . .
H25C H 0.510680 0.983106 0.244312 0.176 Uiso 1 1 calc R U . . .
C26 C 0.6777(2) 0.9101(2) 0.3124(3) 0.1045(13) Uani 1 1 d . . . . .
H26A H 0.674436 0.958802 0.329601 0.157 Uiso 1 1 calc R U . . .
H26B H 0.720712 0.907925 0.275757 0.157 Uiso 1 1 calc R U . . .
H26C H 0.704284 0.879729 0.354377 0.157 Uiso 1 1 calc R U . . .
C11 C 0.8183(3) 0.7712(2) 0.2332(2) 0.1092(13) Uani 1 1 d . . . . .
H11A H 0.787782 0.790234 0.272946 0.164 Uiso 1 1 calc R U . . .
H11B H 0.792460 0.796146 0.187085 0.164 Uiso 1 1 calc R U . . .
H11C H 0.889904 0.777621 0.245639 0.164 Uiso 1 1 calc R U . . .
C14 C 0.7689(3) 0.5528(3) 0.52757(16) 0.1015(12) Uani 1 1 d . . . . .
H14A H 0.838139 0.545995 0.550657 0.152 Uiso 1 1 calc R U . . .
H14B H 0.726901 0.524019 0.553214 0.152 Uiso 1 1 calc R U . . .
H14C H 0.751363 0.602607 0.530808 0.152 Uiso 1 1 calc R U . . .
C37 C 0.3737(5) 0.7306(3) -0.0377(3) 0.167(3) Uani 1 1 d . . . . .
H37A H 0.390402 0.780427 -0.041956 0.251 Uiso 1 1 calc R U . . .
H37B H 0.305239 0.726508 -0.030811 0.251 Uiso 1 1 calc R U . . .
H37C H 0.381532 0.705710 -0.082876 0.251 Uiso 1 1 calc R U . . .
C38 C 0.5358(5) 0.6986(5) 0.0239(8) 0.413(11) Uani 1 1 d . . . . .
H38A H 0.545141 0.714915 -0.024820 0.619 Uiso 1 1 calc R U . . .
H38B H 0.561763 0.650682 0.032365 0.619 Uiso 1 1 calc R U . . .
H38C H 0.570984 0.730105 0.061989 0.619 Uiso 1 1 calc R U . . .

loop_
_atom_site_aniso_label
_atom_site_aniso_U_11
_atom_site_aniso_U_22
_atom_site_aniso_U_33
_atom_site_aniso_U_23
_atom_site_aniso_U_13
_atom_site_aniso_U_12
P1 0.0304(3) 0.0351(3) 0.0323(3) -0.0018(2) 0.00425(19) 0.00245(19)
Al1 0.0423(4) 0.0420(4) 0.0360(3) -0.0058(3) -0.0022(2) 0.0101(3)
N4 0.0339(8) 0.0297(8) 0.0297(8) 0.0006(6) 0.0003(6) 0.0029(6)
N2 0.0300(7) 0.0295(8) 0.0297(8) 0.0022(6) 0.0021(6) 0.0052(6)
N3 0.0355(8) 0.0275(8) 0.0353(8) 0.0005(6) 0.0027(6) 0.0051(6)
N1 0.0307(8) 0.0412(9) 0.0299(8) -0.0005(7) 0.0026(6) 0.0081(7)
C15 0.0274(8) 0.0287(9) 0.0279(9) 0.0019(7) 0.0080(7) 0.0001(7)
C30 0.0367(10) 0.0333(10) 0.0302(9) -0.0017(8) -0.0001(7) 0.0014(8)
C18 0.0365(10) 0.0265(9) 0.0387(10) -0.0026(8) 0.0048(8) 0.0039(7)
C42 0.0307(9) 0.0481(12) 0.0372(10) 0.0016(9) 0.0052(8) 0.0083(8)
C31 0.0437(11) 0.0407(12) 0.0395(11) -0.0010(9) 0.0028(8) -0.0034(9)
C3 0.0330(9) 0.0392(11) 0.0363(10) -0.0059(8) 0.0051(8) 0.0076(8)
C4 0.0381(11) 0.0458(12) 0.0420(11) -0.0006(9) -0.0023(8) 0.0109(9)
C16 0.0417(11) 0.0428(12) 0.0376(11) 0.0036(9) -0.0052(8) 0.0124(9)
C17 0.0483(12) 0.0365(11) 0.0459(12) 0.0061(9) -0.0001(9) 0.0146(9)
C19 0.0414(11) 0.0393(11) 0.0464(12) 0.0028(9) 0.0107(9) 0.0091(9)
C23 0.0449(11) 0.0312(11) 0.0563(13) -0.0036(9) 0.0052(9) -0.0002(9)
C35 0.0551(12) 0.0497(13) 0.0325(10) -0.0019(9) 0.0062(9) 0.0000(10)
C8 0.0391(11) 0.0489(13) 0.0537(13) -0.0042(10) 0.0155(9) 0.0072(9)
C20 0.0715(16) 0.0601(15) 0.0481(13) -0.0030(11) 0.0214(11) 0.0174(13)
C39 0.0556(14) 0.0540(14) 0.0555(14) 0.0028(11) 0.0195(11) -0.0129(11)
C43 0.0461(12) 0.0579(14) 0.0395(11) -0.0097(10) 0.0032(9) 0.0020(10)
C5 0.0428(13) 0.0588(15) 0.0702(16) 0.0023(12) -0.0088(11) 0.0112(11)
C47 0.0580(13) 0.0512(14) 0.0501(13) -0.0038(10) 0.0210(10) 0.0005(11)
C12 0.0506(13) 0.0626(15) 0.0464(12) 0.0152(11) 0.0013(10) 0.0114(11)
C24 0.0474(12) 0.0394(12) 0.0886(18) 0.0052(12) 0.0220(12) -0.0047(10)
C27 0.0461(13) 0.0490(13) 0.0725(16) 0.0043(11) 0.0249(11) -0.0017(10)
C22 0.0675(16) 0.0416(13) 0.0754(18) -0.0204(12) 0.0011(13) -0.0083(11)
C34 0.0863(19) 0.0705(18) 0.0392(13) -0.0123(12) 0.0151(12) 0.0040(14)
C32 0.0770(17) 0.0431(13) 0.0661(16) -0.0090(12) 0.0091(13) -0.0141(12)
C7 0.0401(12) 0.0607(15) 0.0815(18) -0.0058(13) 0.0231(12) 0.0024(11)
C21 0.0876(19) 0.0549(15) 0.0556(15) -0.0212(12) 0.0074(14) 0.0060(14)
C33 0.102(2) 0.0514(15) 0.0576(16) -0.0255(13) 0.0102(15) -0.0035(15)
C9 0.0606(15) 0.084(2) 0.0543(14) 0.0162(13) 0.0262(12) 0.0107(13)
C45 0.0732(17) 0.088(2) 0.0455(14) 0.0070(14) 0.0230(12) 0.0129(15)
C46 0.0747(17) 0.0689(17) 0.0586(15) 0.0117(13) 0.0323(13) 0.0077(14)
C6 0.0346(12) 0.0648(16) 0.100(2) -0.0025(15) 0.0014(13) 0.0062(12)
C36 0.0786(18) 0.0711(18) 0.0465(13) 0.0088(12) 0.0191(12) -0.0115(14)
C44 0.0661(16) 0.086(2) 0.0378(12) -0.0178(13) 0.0059(11) 0.0071(14)
C1 0.0796(19) 0.100(2) 0.0537(15) -0.0254(15) 0.0049(13) 0.0371(17)
C41 0.0790(19) 0.077(2) 0.091(2) 0.0257(17) 0.0316(16) -0.0114(16)
C28 0.0469(14) 0.087(2) 0.114(3) 0.0168(19) 0.0138(15) -0.0025(14)
C29 0.0669(19) 0.095(2) 0.132(3) 0.049(2) 0.0323(19) -0.0064(17)
C2 0.0847(19) 0.0454(14) 0.083(2) -0.0017(13) -0.0177(16) -0.0050(13)
C40 0.0677(18) 0.093(2) 0.121(3) 0.024(2) 0.0474(18) 0.0147(17)
C13 0.084(2) 0.0689(19) 0.109(3) 0.0320(18) 0.0271(18) 0.0116(16)
C10 0.110(3) 0.159(4) 0.0619(19) 0.010(2) 0.0452(19) 0.018(3)
C25 0.094(3) 0.116(3) 0.158(4) 0.083(3) 0.066(3) 0.029(2)
C26 0.0571(17) 0.092(2) 0.170(4) -0.035(2) 0.037(2) -0.0287(17)
C11 0.134(3) 0.082(2) 0.116(3) 0.042(2) 0.035(3) 0.013(2)
C14 0.102(3) 0.155(4) 0.0468(16) 0.0078(19) 0.0127(16) 0.011(2)
C37 0.233(6) 0.133(4) 0.109(3) 0.073(3) -0.039(4) -0.061(4)
C38 0.104(4) 0.349(12) 0.78(3) 0.431(16) 0.082(8) 0.001(5)

loop_
_atom_type_symbol
_atom_type_description
_atom_type_scat_dispersion_real
_atom_type_scat_dispersion_imag
_atom_type_scat_source
Al Al 0.0645 0.0514 'International Tables Vol C Tables 4.2.6.8 and 6.1.1.4'
P P 0.1023 0.0942 'International Tables Vol C Tables 4.2.6.8 and 6.1.1.4'
N N 0.0061 0.0033 'International Tables Vol C Tables 4.2.6.8 and 6.1.1.4'
C C 0.0033 0.0016 'International Tables Vol C Tables 4.2.6.8 and 6.1.1.4'
H H 0.0000 0.0000 'International Tables Vol C Tables 4.2.6.8 and 6.1.1.4'

loop_
_geom_angle_atom_site_label_1
_geom_angle_atom_site_label_2
_geom_angle_atom_site_label_3
_geom_angle
_geom_angle_site_symmetry_1
_geom_angle_site_symmetry_3
_geom_angle_publ_flag
N1 P1 N2 88.73(7) . . ?
N1 P1 C42 105.05(9) . . ?
N2 P1 C42 101.47(8) . . ?
N1 P1 Al1 41.89(5) . . ?
N2 P1 Al1 46.92(5) . . ?
C42 P1 Al1 106.58(7) . . ?
N1 Al1 C1 114.21(12) . . ?
N1 Al1 C2 115.82(10) . . ?
C1 Al1 C2 107.58(15) . . ?
N1 Al1 N2 76.95(7) . . ?
C1 Al1 N2 122.15(11) . . ?
C2 Al1 N2 117.53(11) . . ?
N1 Al1 P1 37.12(5) . . ?
C1 Al1 P1 128.60(12) . . ?
C2 Al1 P1 123.13(10) . . ?
N2 Al1 P1 39.90(4) . . ?
C15 N4 C16 110.03(15) . . ?
C15 N4 C30 128.22(15) . . ?
C16 N4 C30 121.71(15) . . ?
C15 N2 P1 123.72(13) . . ?
C15 N2 Al1 139.06(13) . . ?
P1 N2 Al1 93.18(7) . . ?
C15 N3 C17 108.75(15) . . ?
C15 N3 C18 129.97(15) . . ?
C17 N3 C18 118.31(15) . . ?
C3 N1 P1 121.25(13) . . ?
C3 N1 Al1 134.88(13) . . ?
P1 N1 Al1 100.99(7) . . ?
N2 C15 N4 125.00(16) . . ?
N2 C15 N3 129.89(16) . . ?
N4 C15 N3 105.08(14) . . ?
C35 C30 C31 123.77(18) . . ?
C35 C30 N4 117.50(17) . . ?
C31 C30 N4 118.38(17) . . ?
C19 C18 C23 123.07(19) . . ?
C19 C18 N3 117.43(17) . . ?
C23 C18 N3 118.94(18) . . ?
C43 C42 C47 117.4(2) . . ?
C43 C42 P1 117.46(17) . . ?
C47 C42 P1 125.07(16) . . ?
C32 C31 C30 116.6(2) . . ?
C32 C31 C39 120.9(2) . . ?
C30 C31 C39 122.32(18) . . ?
C8 C3 C4 119.57(18) . . ?
C8 C3 N1 121.03(17) . . ?
C4 C3 N1 119.40(18) . . ?
C5 C4 C3 118.0(2) . . ?
C5 C4 C12 119.8(2) . . ?
C3 C4 C12 122.07(18) . . ?
C17 C16 N4 107.71(17) . . ?
C17 C16 H16 126.1 . . ?
N4 C16 H16 126.1 . . ?
C16 C17 N3 108.42(17) . . ?
C16 C17 H17 125.8 . . ?
N3 C17 H17 125.8 . . ?
C18 C19 C20 116.8(2) . . ?
C18 C19 C27 123.02(19) . . ?
C20 C19 C27 120.1(2) . . ?
C22 C23 C18 116.4(2) . . ?
C22 C23 C24 121.2(2) . . ?
C18 C23 C24 122.4(2) . . ?
C30 C35 C34 116.4(2) . . ?
C30 C35 C36 124.3(2) . . ?
C34 C35 C36 119.2(2) . . ?
C7 C8 C3 118.9(2) . . ?
C7 C8 C9 117.6(2) . . ?
C3 C8 C9 123.56(19) . . ?
C21 C20 C19 121.6(2) . . ?
C21 C20 H20 119.2 . . ?
C19 C20 H20 119.2 . . ?
C31 C39 C40 110.8(2) . . ?
C31 C39 C41 113.8(2) . . ?
C40 C39 C41 109.0(2) . . ?
C31 C39 H39 107.7 . . ?
C40 C39 H39 107.7 . . ?
C41 C39 H39 107.7 . . ?
C42 C43 C44 121.4(2) . . ?
C42 C43 H43 119.3 . . ?
C44 C43 H43 119.3 . . ?
C6 C5 C4 123.0(2) . . ?
C6 C5 H5 118.5 . . ?
C4 C5 H5 118.5 . . ?
C46 C47 C42 121.0(2) . . ?
C46 C47 H47 119.5 . . ?
C42 C47 H47 119.5 . . ?
C4 C12 C14 112.7(2) . . ?
C4 C12 C13 110.7(2) . . ?
C14 C12 C13 111.3(3) . . ?
C4 C12 H12 107.3 . . ?
C14 C12 H12 107.3 . . ?
C13 C12 H12 107.3 . . ?
C23 C24 C25 110.4(2) . . ?
C23 C24 C26 113.1(3) . . ?
C25 C24 C26 109.5(3) . . ?
C23 C24 H24 107.9 . . ?
C25 C24 H24 107.9 . . ?
C26 C24 H24 107.9 . . ?
C19 C27 C29 112.4(2) . . ?
C19 C27 C28 110.4(2) . . ?
C29 C27 C28 111.3(2) . . ?
C19 C27 H27 107.5 . . ?
C29 C27 H27 107.5 . . ?
C28 C27 H27 107.5 . . ?
C21 C22 C23 121.6(2) . . ?
C21 C22 H22 119.2 . . ?
C23 C22 H22 119.2 . . ?
C33 C34 C35 121.3(2) . . ?
C33 C34 H34 119.3 . . ?
C35 C34 H34 119.3 . . ?
C33 C32 C31 121.1(2) . . ?
C33 C32 H32 119.4 . . ?
C31 C32 H32 119.4 . . ?
C6 C7 C8 121.5(2) . . ?
C6 C7 H7 119.3 . . ?
C8 C7 H7 119.3 . . ?
C20 C21 C22 120.5(2) . . ?
C20 C21 H21 119.7 . . ?
C22 C21 H21 119.7 . . ?
C34 C33 C32 120.7(2) . . ?
C34 C33 H33 119.6 . . ?
C32 C33 H33 119.6 . . ?
C11 C9 C8 112.6(3) . . ?
C11 C9 C10 110.9(3) . . ?
C8 C9 C10 111.1(2) . . ?
C11 C9 H9 107.3 . . ?
C8 C9 H9 107.3 . . ?
C10 C9 H9 107.3 . . ?
C46 C45 C44 119.7(2) . . ?
C46 C45 H45 120.1 . . ?
C44 C45 H45 120.1 . . ?
C45 C46 C47 120.8(3) . . ?
C45 C46 H46 119.6 . . ?
C47 C46 H46 119.6 . . ?
C5 C6 C7 119.0(2) . . ?
C5 C6 H6 120.5 . . ?
C7 C6 H6 120.5 . . ?
C38 C36 C37 116.3(6) . . ?
C38 C36 C35 119.4(4) . . ?
C37 C36 C35 111.6(3) . . ?
C38 C36 H36 102.0 . . ?
C37 C36 H36 102.0 . . ?
C35 C36 H36 102.0 . . ?
C45 C44 C43 119.6(2) . . ?
C45 C44 H44 120.2 . . ?
C43 C44 H44 120.2 . . ?
Al1 C1 H1A 109.5 . . ?
Al1 C1 H1B 109.5 . . ?
H1A C1 H1B 109.5 . . ?
Al1 C1 H1C 109.5 . . ?
H1A C1 H1C 109.5 . . ?
H1B C1 H1C 109.5 . . ?
C39 C41 H41A 109.5 . . ?
C39 C41 H41B 109.5 . . ?
H41A C41 H41B 109.5 . . ?
C39 C41 H41C 109.5 . . ?
H41A C41 H41C 109.5 . . ?
H41B C41 H41C 109.5 . . ?
C27 C28 H28A 109.5 . . ?
C27 C28 H28B 109.5 . . ?
H28A C28 H28B 109.5 . . ?
C27 C28 H28C 109.5 . . ?
H28A C28 H28C 109.5 . . ?
H28B C28 H28C 109.5 . . ?
C27 C29 H29A 109.5 . . ?
C27 C29 H29B 109.5 . . ?
H29A C29 H29B 109.5 . . ?
C27 C29 H29C 109.5 . . ?
H29A C29 H29C 109.5 . . ?
H29B C29 H29C 109.5 . . ?
Al1 C2 H2A 109.5 . . ?
Al1 C2 H2B 109.5 . . ?
H2A C2 H2B 109.5 . . ?
Al1 C2 H2C 109.5 . . ?
H2A C2 H2C 109.5 . . ?
H2B C2 H2C 109.5 . . ?
C39 C40 H40A 109.5 . . ?
C39 C40 H40B 109.5 . . ?
H40A C40 H40B 109.5 . . ?
C39 C40 H40C 109.5 . . ?
H40A C40 H40C 109.5 . . ?
H40B C40 H40C 109.5 . . ?
C12 C13 H13A 109.5 . . ?
C12 C13 H13B 109.5 . . ?
H13A C13 H13B 109.5 . . ?
C12 C13 H13C 109.5 . . ?
H13A C13 H13C 109.5 . . ?
H13B C13 H13C 109.5 . . ?
C9 C10 H10A 109.5 . . ?
C9 C10 H10B 109.5 . . ?
H10A C10 H10B 109.5 . . ?
C9 C10 H10C 109.5 . . ?
H10A C10 H10C 109.5 . . ?
H10B C10 H10C 109.5 . . ?
C24 C25 H25A 109.5 . . ?
C24 C25 H25B 109.5 . . ?
H25A C25 H25B 109.5 . . ?
C24 C25 H25C 109.5 . . ?
H25A C25 H25C 109.5 . . ?
H25B C25 H25C 109.5 . . ?
C24 C26 H26A 109.5 . . ?
C24 C26 H26B 109.5 . . ?
H26A C26 H26B 109.5 . . ?
C24 C26 H26C 109.5 . . ?
H26A C26 H26C 109.5 . . ?
H26B C26 H26C 109.5 . . ?
C9 C11 H11A 109.5 . . ?
C9 C11 H11B 109.5 . . ?
H11A C11 H11B 109.5 . . ?
C9 C11 H11C 109.5 . . ?
H11A C11 H11C 109.5 . . ?
H11B C11 H11C 109.5 . . ?
C12 C14 H14A 109.5 . . ?
C12 C14 H14B 109.5 . . ?
H14A C14 H14B 109.5 . . ?
C12 C14 H14C 109.5 . . ?
H14A C14 H14C 109.5 . . ?
H14B C14 H14C 109.5 . . ?
C36 C37 H37A 109.5 . . ?
C36 C37 H37B 109.5 . . ?
H37A C37 H37B 109.5 . . ?
C36 C37 H37C 109.5 . . ?
H37A C37 H37C 109.5 . . ?
H37B C37 H37C 109.5 . . ?
C36 C38 H38A 109.5 . . ?
C36 C38 H38B 109.5 . . ?
H38A C38 H38B 109.5 . . ?
C36 C38 H38C 109.5 . . ?
H38A C38 H38C 109.5 . . ?
H38B C38 H38C 109.5 . . ?

loop_
_geom_bond_atom_site_label_1
_geom_bond_atom_site_label_2
_geom_bond_distance
_geom_bond_site_symmetry_2
_geom_bond_publ_flag
P1 N1 1.6839(16) . ?
P1 N2 1.7596(15) . ?
P1 C42 1.849(2) . ?
P1 Al1 2.7391(8) . ?
Al1 N1 1.8631(16) . ?
Al1 C1 1.956(3) . ?
Al1 C2 1.971(3) . ?
Al1 N2 2.0038(16) . ?
N4 C15 1.367(2) . ?
N4 C16 1.388(2) . ?
N4 C30 1.453(2) . ?
N2 C15 1.318(2) . ?
N3 C15 1.378(2) . ?
N3 C17 1.399(2) . ?
N3 C18 1.451(2) . ?
N1 C3 1.429(2) . ?
C30 C35 1.389(3) . ?
C30 C31 1.396(3) . ?
C18 C19 1.398(3) . ?
C18 C23 1.397(3) . ?
C42 C43 1.387(3) . ?
C42 C47 1.391(3) . ?
C31 C32 1.389(3) . ?
C31 C39 1.522(3) . ?
C3 C8 1.412(3) . ?
C3 C4 1.411(3) . ?
C4 C5 1.393(3) . ?
C4 C12 1.502(3) . ?
C16 C17 1.315(3) . ?
C16 H16 0.9300 . ?
C17 H17 0.9300 . ?
C19 C20 1.398(3) . ?
C19 C27 1.520(3) . ?
C23 C22 1.399(3) . ?
C23 C24 1.514(3) . ?
C35 C34 1.403(3) . ?
C35 C36 1.511(3) . ?
C8 C7 1.390(3) . ?
C8 C9 1.515(3) . ?
C20 C21 1.354(4) . ?
C20 H20 0.9300 . ?
C39 C40 1.516(4) . ?
C39 C41 1.530(4) . ?
C39 H39 0.9800 . ?
C43 C44 1.401(3) . ?
C43 H43 0.9300 . ?
C5 C6 1.352(4) . ?
C5 H5 0.9300 . ?
C47 C46 1.387(3) . ?
C47 H47 0.9300 . ?
C12 C14 1.529(4) . ?
C12 C13 1.534(4) . ?
C12 H12 0.9800 . ?
C24 C25 1.523(4) . ?
C24 C26 1.520(4) . ?
C24 H24 0.9800 . ?
C27 C29 1.519(4) . ?
C27 C28 1.527(4) . ?
C27 H27 0.9800 . ?
C22 C21 1.372(4) . ?
C22 H22 0.9300 . ?
C34 C33 1.358(4) . ?
C34 H34 0.9300 . ?
C32 C33 1.380(4) . ?
C32 H32 0.9300 . ?
C7 C6 1.383(4) . ?
C7 H7 0.9300 . ?
C21 H21 0.9300 . ?
C33 H33 0.9300 . ?
C9 C11 1.490(5) . ?
C9 C10 1.532(4) . ?
C9 H9 0.9800 . ?
C45 C46 1.365(4) . ?
C45 C44 1.373(4) . ?
C45 H45 0.9300 . ?
C46 H46 0.9300 . ?
C6 H6 0.9300 . ?
C36 C38 1.300(7) . ?
C36 C37 1.457(5) . ?
C36 H36 0.9800 . ?
C44 H44 0.9300 . ?
C1 H1A 0.9600 . ?
C1 H1B 0.9600 . ?
C1 H1C 0.9600 . ?
C41 H41A 0.9600 . ?
C41 H41B 0.9600 . ?
C41 H41C 0.9600 . ?
C28 H28A 0.9600 . ?
C28 H28B 0.9600 . ?
C28 H28C 0.9600 . ?
C29 H29A 0.9600 . ?
C29 H29B 0.9600 . ?
C29 H29C 0.9600 . ?
C2 H2A 0.9600 . ?
C2 H2B 0.9600 . ?
C2 H2C 0.9600 . ?
C40 H40A 0.9600 . ?
C40 H40B 0.9600 . ?
C40 H40C 0.9600 . ?
C13 H13A 0.9600 . ?
C13 H13B 0.9600 . ?
C13 H13C 0.9600 . ?
C10 H10A 0.9600 . ?
C10 H10B 0.9600 . ?
C10 H10C 0.9600 . ?
C25 H25A 0.9600 . ?
C25 H25B 0.9600 . ?
C25 H25C 0.9600 . ?
C26 H26A 0.9600 . ?
C26 H26B 0.9600 . ?
C26 H26C 0.9600 . ?
C11 H11A 0.9600 . ?
C11 H11B 0.9600 . ?
C11 H11C 0.9600 . ?
C14 H14A 0.9600 . ?
C14 H14B 0.9600 . ?
C14 H14C 0.9600 . ?
C37 H37A 0.9600 . ?
C37 H37B 0.9600 . ?
C37 H37C 0.9600 . ?
C38 H38A 0.9600 . ?
C38 H38B 0.9600 . ?
C38 H38C 0.9600 . ?

loop_
_geom_torsion_atom_site_label_1
_geom_torsion_atom_site_label_2
_geom_torsion_atom_site_label_3
_geom_torsion_atom_site_label_4
_geom_torsion
_geom_torsion_site_symmetry_1
_geom_torsion_site_symmetry_2
_geom_torsion_site_symmetry_3
_geom_torsion_site_symmetry_4
_geom_torsion_publ_flag
N1 P1 N2 C15 -158.19(15) . . . . ?
C42 P1 N2 C15 96.72(15) . . . . ?
Al1 P1 N2 C15 -161.22(18) . . . . ?
N1 P1 N2 Al1 3.04(7) . . . . ?
C42 P1 N2 Al1 -102.06(8) . . . . ?
N2 P1 N1 C3 160.15(15) . . . . ?
C42 P1 N1 C3 -98.31(15) . . . . ?
Al1 P1 N1 C3 163.47(19) . . . . ?
N2 P1 N1 Al1 -3.32(8) . . . . ?
C42 P1 N1 Al1 98.22(9) . . . . ?
C1 Al1 N1 C3 -37.3(2) . . . . ?
C2 Al1 N1 C3 88.6(2) . . . . ?
N2 Al1 N1 C3 -156.93(19) . . . . ?
P1 Al1 N1 C3 -159.9(2) . . . . ?
C1 Al1 N1 P1 122.64(12) . . . . ?
C2 Al1 N1 P1 -111.52(13) . . . . ?
N2 Al1 N1 P1 2.99(7) . . . . ?
P1 N2 C15 N4 160.97(14) . . . . ?
Al1 N2 C15 N4 10.3(3) . . . . ?
P1 N2 C15 N3 -16.7(3) . . . . ?
Al1 N2 C15 N3 -167.30(15) . . . . ?
C16 N4 C15 N2 -177.66(18) . . . . ?
C30 N4 C15 N2 0.4(3) . . . . ?
C16 N4 C15 N3 0.5(2) . . . . ?
C30 N4 C15 N3 178.49(17) . . . . ?
C17 N3 C15 N2 178.04(19) . . . . ?
C18 N3 C15 N2 -22.2(3) . . . . ?
C17 N3 C15 N4 0.0(2) . . . . ?
C18 N3 C15 N4 159.79(18) . . . . ?
C15 N4 C30 C35 -106.5(2) . . . . ?
C16 N4 C30 C35 71.3(2) . . . . ?
C15 N4 C30 C31 80.0(2) . . . . ?
C16 N4 C30 C31 -102.2(2) . . . . ?
C15 N3 C18 C19 -83.4(2) . . . . ?
C17 N3 C18 C19 74.8(2) . . . . ?
C15 N3 C18 C23 104.9(2) . . . . ?
C17 N3 C18 C23 -97.0(2) . . . . ?
N1 P1 C42 C43 133.47(15) . . . . ?
N2 P1 C42 C43 -134.75(15) . . . . ?
Al1 P1 C42 C43 177.07(14) . . . . ?
N1 P1 C42 C47 -42.3(2) . . . . ?
N2 P1 C42 C47 49.46(19) . . . . ?
Al1 P1 C42 C47 1.27(19) . . . . ?
C35 C30 C31 C32 3.2(3) . . . . ?
N4 C30 C31 C32 176.26(19) . . . . ?
C35 C30 C31 C39 -171.7(2) . . . . ?
N4 C30 C31 C39 1.4(3) . . . . ?
P1 N1 C3 C8 -75.4(2) . . . . ?
Al1 N1 C3 C8 81.4(2) . . . . ?
P1 N1 C3 C4 105.52(19) . . . . ?
Al1 N1 C3 C4 -97.7(2) . . . . ?
C8 C3 C4 C5 2.6(3) . . . . ?
N1 C3 C4 C5 -178.27(19) . . . . ?
C8 C3 C4 C12 -174.4(2) . . . . ?
N1 C3 C4 C12 4.7(3) . . . . ?
C15 N4 C16 C17 -0.8(2) . . . . ?
C30 N4 C16 C17 -179.00(19) . . . . ?
N4 C16 C17 N3 0.8(3) . . . . ?
C15 N3 C17 C16 -0.6(2) . . . . ?
C18 N3 C17 C16 -163.03(19) . . . . ?
C23 C18 C19 C20 -2.3(3) . . . . ?
N3 C18 C19 C20 -173.66(18) . . . . ?
C23 C18 C19 C27 174.9(2) . . . . ?
N3 C18 C19 C27 3.5(3) . . . . ?
C19 C18 C23 C22 2.6(3) . . . . ?
N3 C18 C23 C22 173.82(18) . . . . ?
C19 C18 C23 C24 -175.33(19) . . . . ?
N3 C18 C23 C24 -4.1(3) . . . . ?
C31 C30 C35 C34 -2.5(3) . . . . ?
N4 C30 C35 C34 -175.63(19) . . . . ?
C31 C30 C35 C36 174.0(2) . . . . ?
N4 C30 C35 C36 0.9(3) . . . . ?
C4 C3 C8 C7 -3.0(3) . . . . ?
N1 C3 C8 C7 177.95(19) . . . . ?
C4 C3 C8 C9 177.5(2) . . . . ?
N1 C3 C8 C9 -1.6(3) . . . . ?
C18 C19 C20 C21 0.6(3) . . . . ?
C27 C19 C20 C21 -176.6(2) . . . . ?
C32 C31 C39 C40 -97.8(3) . . . . ?
C30 C31 C39 C40 76.9(3) . . . . ?
C32 C31 C39 C41 25.4(3) . . . . ?
C30 C31 C39 C41 -159.9(2) . . . . ?
C47 C42 C43 C44 -1.1(3) . . . . ?
P1 C42 C43 C44 -177.23(18) . . . . ?
C3 C4 C5 C6 -0.6(4) . . . . ?
C12 C4 C5 C6 176.5(3) . . . . ?
C43 C42 C47 C46 -0.4(3) . . . . ?
P1 C42 C47 C46 175.39(18) . . . . ?
C5 C4 C12 C14 62.8(3) . . . . ?
C3 C4 C12 C14 -120.3(3) . . . . ?
C5 C4 C12 C13 -62.6(3) . . . . ?
C3 C4 C12 C13 114.3(2) . . . . ?
C22 C23 C24 C25 -91.5(3) . . . . ?
C18 C23 C24 C25 86.3(3) . . . . ?
C22 C23 C24 C26 31.7(3) . . . . ?
C18 C23 C24 C26 -150.5(2) . . . . ?
C18 C19 C27 C29 131.1(3) . . . . ?
C20 C19 C27 C29 -51.9(3) . . . . ?
C18 C19 C27 C28 -104.0(3) . . . . ?
C20 C19 C27 C28 73.1(3) . . . . ?
C18 C23 C22 C21 -1.2(4) . . . . ?
C24 C23 C22 C21 176.7(2) . . . . ?
C30 C35 C34 C33 0.2(4) . . . . ?
C36 C35 C34 C33 -176.6(3) . . . . ?
C30 C31 C32 C33 -1.5(4) . . . . ?
C39 C31 C32 C33 173.4(2) . . . . ?
C3 C8 C7 C6 1.3(4) . . . . ?
C9 C8 C7 C6 -179.2(2) . . . . ?
C19 C20 C21 C22 0.6(4) . . . . ?
C23 C22 C21 C20 -0.3(4) . . . . ?
C35 C34 C33 C32 1.4(4) . . . . ?
C31 C32 C33 C34 -0.6(4) . . . . ?
C7 C8 C9 C11 -66.2(3) . . . . ?
C3 C8 C9 C11 113.3(3) . . . . ?
C7 C8 C9 C10 58.9(3) . . . . ?
C3 C8 C9 C10 -121.6(3) . . . . ?
C44 C45 C46 C47 -0.1(4) . . . . ?
C42 C47 C46 C45 1.0(4) . . . . ?
C4 C5 C6 C7 -1.1(4) . . . . ?
C8 C7 C6 C5 0.7(4) . . . . ?
C30 C35 C36 C38 111.3(9) . . . . ?
C34 C35 C36 C38 -72.2(9) . . . . ?
C30 C35 C36 C37 -108.2(4) . . . . ?
C34 C35 C36 C37 68.2(4) . . . . ?
C46 C45 C44 C43 -1.4(4) . . . . ?
C42 C43 C44 C45 2.0(4) . . . . ?
